data_7058848
loop_
_publ_author_name
'Biswas, Nirmalendu'
'Bera, Sachinath'
'Sepay, Nayim'
'Mukhopadhyay, Titas Kumar'
'Acharya, Krishnendu'
'Ghosh, Sandipta'
'Acharyya, Swarnali'
'Biswas, Anup Kumar'
'Drew, Michael G. B.'
'Ghosh, Tapas'

_publ_section_title
;
 Synthesis, characterization, and cytotoxic and antimicrobial activities
 of mixed-ligand hydrazone complexes of variable valence VOz+ (z = 2, 3)
;
_journal_issue 42
_journal_name_full 'New Journal of Chemistry'
_journal_page_first 16714
_journal_paper_doi 10.1039/C9NJ04171K
_journal_volume 43
_journal_year 2019
_chemical_formula_sum 'C28 H23 N5 O3 V'
_chemical_formula_weight 528.45
_space_group_crystal_system triclinic
_space_group_IT_number 1
_space_group_name_Hall 'P 1'
_space_group_name_H-M_alt 'P 1'
_symmetry_space_group_name_Hall 'P 1'
_symmetry_space_group_name_H-M 'P 1'
_atom_sites_solution_hydrogens mixed
_audit_creation_method SHELXL-2016/6
_audit_update_record
;
2018-12-27 deposited with the CCDC.    2019-10-01 downloaded from the CCDC.
;
_cell_angle_alpha 81.817(7)
_cell_angle_beta 70.266(8)
_cell_angle_gamma 82.082(7)
_cell_formula_units_Z 2
_cell_length_a 10.2716(10)
_cell_length_b 10.6456(9)
_cell_length_c 12.1344(9)
_cell_measurement_reflns_used 2157
_cell_measurement_temperature 100.00(2)
_cell_measurement_theta_max 25.0080
_cell_measurement_theta_min 1.9190
_cell_volume 1230.48(19)
_computing_cell_refinement
;
CrysAlisPro, Agilent Technologies,
Version 1.171.37.33c (release 11-04-2014 CrysAlis171 .NET)
(compiled Apr 11 2014,15:12:41)
;
_computing_data_collection
;
CrysAlisPro, Agilent Technologies,
Version 1.171.37.33c (release 11-04-2014 CrysAlis171 .NET)
(compiled Apr 11 2014,15:12:41)
;
_computing_data_reduction
;
CrysAlisPro, Agilent Technologies,
Version 1.171.37.33c (release 11-04-2014 CrysAlis171 .NET)
(compiled Apr 11 2014,15:12:41)
;
_computing_molecular_graphics
;
O. V. Dolomanov, L. J. Bourhis, R. J. Gildea, J. A. K. Howard and H. Puschmann,
OLEX2: a complete structure solution, refinement and analysis program.
J. Appl. Cryst. (2009). 42, 339-341.
;
_computing_publication_material
;
O. V. Dolomanov, L. J. Bourhis, R. J. Gildea, J. A. K. Howard and H. Puschmann,
OLEX2: a complete structure solution, refinement and analysis program.
J. Appl. Cryst. (2009). 42, 339-341.
;
_computing_structure_refinement
;
SHELXL, G.M. Sheldrick, Acta Cryst.
(2008). A64, 112-122
;
_computing_structure_solution
;
SHELXS, G.M. Sheldrick, Acta Cryst.
(2008). A64, 112-122
;
_diffrn_ambient_temperature 100.00(2)
_diffrn_measured_fraction_theta_full 1.000
_diffrn_measured_fraction_theta_max 1.000
_diffrn_measurement_device_type 'SuperNova, Dual, Cu at zero, Eos'
_diffrn_measurement_method '\w scans'
_diffrn_radiation_type MoK\a
_diffrn_radiation_wavelength 0.71073
_diffrn_reflns_av_R_equivalents 0.0666
_diffrn_reflns_av_unetI/netI 0.1216
_diffrn_reflns_Laue_measured_fraction_full 1.000
_diffrn_reflns_Laue_measured_fraction_max 1.000
_diffrn_reflns_limit_h_max 12
_diffrn_reflns_limit_h_min -11
_diffrn_reflns_limit_k_max 12
_diffrn_reflns_limit_k_min -10
_diffrn_reflns_limit_l_max 13
_diffrn_reflns_limit_l_min -14
_diffrn_reflns_number 7234
_diffrn_reflns_point_group_measured_fraction_full 0.669
_diffrn_reflns_point_group_measured_fraction_max 0.669
_diffrn_reflns_theta_full 25.016
_diffrn_reflns_theta_max 25.016
_diffrn_reflns_theta_min 1.792
_diffrn_source 'SuperNova (Mo) X-ray Source'
_exptl_absorpt_coefficient_mu 0.444
_exptl_absorpt_correction_T_max 1.00000
_exptl_absorpt_correction_T_min 0.63839
_exptl_absorpt_correction_type multi-scan
_exptl_absorpt_process_details
;
CrysAlisPro, Agilent Technologies,
Version 1.171.37.33c (release 11-04-2014 CrysAlis171 .NET)
(compiled Apr 11 2014,15:12:41)
Empirical absorption correction using spherical harmonics,
 implemented in SCALE3 ABSPACK scaling algorithm.
;
_exptl_crystal_colour red
_exptl_crystal_density_diffrn 1.426
_exptl_crystal_description block
_exptl_crystal_F_000 546
_exptl_crystal_size_max 0.19
_exptl_crystal_size_mid 0.07
_exptl_crystal_size_min 0.03
_refine_diff_density_max 0.393
_refine_diff_density_min -0.367
_refine_diff_density_rms 0.070
_refine_ls_abs_structure_details
;
 Classical Flack method preferred over Parsons because s.u. lower.
;
_refine_ls_abs_structure_Flack 0.01(4)
_refine_ls_extinction_method none
_refine_ls_goodness_of_fit_ref 1.006
_refine_ls_hydrogen_treatment mixed
_refine_ls_matrix_type full
_refine_ls_number_parameters 683
_refine_ls_number_reflns 5834
_refine_ls_number_restraints 9
_refine_ls_restrained_S_all 1.005
_refine_ls_R_factor_all 0.0856
_refine_ls_R_factor_gt 0.0621
_refine_ls_shift/su_max 0.005
_refine_ls_shift/su_mean 0.000
_refine_ls_structure_factor_coef Fsqd
_refine_ls_weighting_details 'w=1/[\s^2^(Fo^2^)+(0.0413P)^2^] where P=(Fo^2^+2Fc^2^)/3'
_refine_ls_weighting_scheme calc
_refine_ls_wR_factor_gt 0.1198
_refine_ls_wR_factor_ref 0.1349
_reflns_Friedel_coverage 0.339
_reflns_Friedel_fraction_full 0.339
_reflns_Friedel_fraction_max 0.339
_reflns_number_gt 4539
_reflns_number_total 5834
_reflns_threshold_expression 'I > 2\s(I)'
_cod_data_source_file c9nj04171k2.cif
_cod_data_source_block 2
_cod_depositor_comments 'Adding full bibliography for 7058848--7058850.cif.'
_cod_database_code 7058848
_shelx_shelxl_version_number 2016/6
_shelx_space_group_comment
;
The symmetry employed for this shelxl refinement is uniquely defined
by the following loop, which should always be used as a source of
symmetry information in preference to the above space-group names.
They are only intended as comments.
;

loop_
_space_group_symop_operation_xyz
'x, y, z'

loop_
_atom_site_label
_atom_site_type_symbol
_atom_site_fract_x
_atom_site_fract_y
_atom_site_fract_z
_atom_site_U_iso_or_equiv
_atom_site_adp_type
_atom_site_occupancy
_atom_site_site_symmetry_order
_atom_site_calc_flag
_atom_site_refinement_flags_posn
_atom_site_refinement_flags_adp
V1 V 0.32615(14) 0.05815(14) 0.39433(13) 0.0225(4) Uani 1 1 d . .
V2 V -0.19599(14) 0.55536(14) 0.88616(13) 0.0214(4) Uani 1 1 d . .
N1A N 0.4855(8) 0.0469(7) 0.2360(6) 0.0220(18) Uani 1 1 d . .
N2A N 0.4666(7) -0.0383(7) 0.1645(6) 0.0228(17) Uani 1 1 d . .
N3A N 0.5174(8) -0.1762(7) -0.0169(6) 0.0256(18) Uani 1 1 d D .
N4A N 0.4353(7) -0.1348(7) 0.4558(6) 0.0225(17) Uani 1 1 d . .
N5A N 0.1913(7) -0.0085(7) 0.5610(6) 0.0202(17) Uani 1 1 d . .
O1A O 0.4582(6) 0.1225(5) 0.4499(5) 0.0255(15) Uani 1 1 d . .
O2A O 0.2623(6) -0.0632(6) 0.3197(6) 0.0269(16) Uani 1 1 d . .
O3A O 0.2267(6) 0.1857(6) 0.3813(5) 0.0309(17) Uani 1 1 d . .
C1A C 0.6309(9) 0.1886(9) 0.2636(8) 0.020(2) Uani 1 1 d . .
C2A C 0.5592(9) 0.1958(8) 0.3859(8) 0.021(2) Uani 1 1 d . .
C3A C 0.6017(9) 0.2776(8) 0.4451(8) 0.024(2) Uani 1 1 d . .
H3A H 0.555561 0.281695 0.525084 0.029 Uiso 1 1 calc R U
C4A C 0.7087(9) 0.3518(8) 0.3895(8) 0.025(2) Uani 1 1 d . .
H4A H 0.734270 0.404840 0.431788 0.030 Uiso 1 1 calc R U
C5A C 0.7802(9) 0.3479(8) 0.2680(8) 0.022(2) Uani 1 1 d . .
C6A C 0.7372(10) 0.2686(8) 0.2104(8) 0.025(2) Uani 1 1 d . .
H6A H 0.781969 0.267929 0.129789 0.029 Uiso 1 1 calc R U
C7A C 0.5992(9) 0.1007(8) 0.1965(7) 0.023(2) Uani 1 1 d . .
C8A C 0.3464(9) -0.0873(8) 0.2156(8) 0.021(2) Uani 1 1 d . .
C9A C 0.3072(8) -0.1781(8) 0.1512(7) 0.0156(19) Uani 1 1 d . .
C10A C 0.3932(9) -0.2217(8) 0.0453(8) 0.023(2) Uani 1 1 d . .
C11A C 0.3459(10) -0.3114(8) -0.0022(8) 0.029(2) Uani 1 1 d . .
H11A H 0.400789 -0.340348 -0.073786 0.035 Uiso 1 1 calc R U
C12A C 0.2174(10) -0.3579(9) 0.0566(9) 0.032(2) Uani 1 1 d . .
H12A H 0.188615 -0.419628 0.025259 0.038 Uiso 1 1 calc R U
C13A C 0.1343(11) -0.3140(9) 0.1586(8) 0.037(3) Uani 1 1 d . .
H13A H 0.047501 -0.343529 0.196462 0.044 Uiso 1 1 calc R U
C14A C 0.1794(10) -0.2246(9) 0.2065(8) 0.033(2) Uani 1 1 d . .
H14A H 0.122477 -0.195393 0.277403 0.040 Uiso 1 1 calc R U
C15A C 0.7058(10) 0.0705(11) 0.0768(8) 0.043(3) Uani 1 1 d . .
H15A H 0.759917 -0.008701 0.086766 0.064 Uiso 1 1 calc R U
H15B H 0.766128 0.137581 0.046498 0.064 Uiso 1 1 calc R U
H15C H 0.657938 0.063883 0.022579 0.064 Uiso 1 1 calc R U
C16A C 0.8999(10) 0.4304(9) 0.2045(8) 0.034(2) Uani 1 1 d . .
H16A H 0.977186 0.400442 0.231930 0.051 Uiso 1 1 calc R U
H16B H 0.869996 0.517385 0.220506 0.051 Uiso 1 1 calc R U
H16C H 0.927484 0.425209 0.121289 0.051 Uiso 1 1 calc R U
C17A C 0.5598(10) -0.1945(9) 0.4045(9) 0.034(3) Uani 1 1 d . .
H17A H 0.616777 -0.155195 0.334878 0.041 Uiso 1 1 calc R U
C18A C 0.6089(10) -0.3108(9) 0.4485(9) 0.033(2) Uani 1 1 d . .
H18A H 0.696329 -0.348532 0.408473 0.040 Uiso 1 1 calc R U
C19A C 0.5274(11) -0.3709(9) 0.5525(9) 0.036(3) Uani 1 1 d . .
H19A H 0.558504 -0.450013 0.582989 0.044 Uiso 1 1 calc R U
C20A C 0.3958(9) -0.3100(8) 0.6116(8) 0.026(2) Uani 1 1 d . .
C21A C 0.3030(11) -0.3640(9) 0.7200(8) 0.034(2) Uani 1 1 d . .
H21A H 0.329242 -0.443066 0.753934 0.041 Uiso 1 1 calc R U
C22A C 0.1785(10) -0.3025(9) 0.7735(9) 0.031(2) Uani 1 1 d . .
H22A H 0.119827 -0.339611 0.843561 0.037 Uiso 1 1 calc R U
C23A C 0.1355(10) -0.1792(9) 0.7228(8) 0.026(2) Uani 1 1 d . .
C24A C 0.0107(9) -0.1089(9) 0.7772(8) 0.027(2) Uani 1 1 d . .
H24A H -0.049580 -0.140073 0.849096 0.032 Uiso 1 1 calc R U
C25A C -0.0210(10) 0.0067(9) 0.7226(9) 0.031(2) Uani 1 1 d . .
H25A H -0.104143 0.054416 0.757815 0.037 Uiso 1 1 calc R U
C26A C 0.0680(9) 0.0541(9) 0.6162(8) 0.026(2) Uani 1 1 d . .
H26A H 0.041862 0.132465 0.581034 0.031 Uiso 1 1 calc R U
C27A C 0.2251(9) -0.1265(8) 0.6154(8) 0.024(2) Uani 1 1 d . .
C28A C 0.3561(10) -0.1936(9) 0.5586(8) 0.027(2) Uani 1 1 d . .
N1B N -0.0385(7) 0.5403(7) 0.7269(6) 0.0218(18) Uani 1 1 d . .
N2B N 0.0561(7) 0.4313(6) 0.7275(6) 0.0197(17) Uani 1 1 d . .
N3B N 0.2752(8) 0.2642(8) 0.6465(7) 0.031(2) Uani 1 1 d D .
N4B N -0.2935(7) 0.4019(7) 0.8291(6) 0.0255(18) Uani 1 1 d . .
N5B N -0.3732(7) 0.5055(7) 1.0316(6) 0.0212(18) Uani 1 1 d . .
O1B O -0.3011(6) 0.6628(5) 0.7955(5) 0.0239(14) Uani 1 1 d . .
O2B O -0.0818(6) 0.3982(5) 0.9221(5) 0.0236(15) Uani 1 1 d . .
O3B O -0.1534(6) 0.6564(6) 0.9515(5) 0.0250(16) Uani 1 1 d . .
C1B C -0.1130(9) 0.7256(8) 0.6178(8) 0.023(2) Uani 1 1 d . .
C2B C -0.2509(9) 0.7452(8) 0.7003(7) 0.021(2) Uani 1 1 d . .
C3B C -0.3371(9) 0.8489(8) 0.6764(8) 0.024(2) Uani 1 1 d . .
H3B H -0.427828 0.859604 0.727161 0.028 Uiso 1 1 calc R U
C4B C -0.2938(9) 0.9375(9) 0.5797(8) 0.025(2) Uani 1 1 d . .
H4B H -0.355189 1.005373 0.565019 0.030 Uiso 1 1 calc R U
C5B C -0.1545(9) 0.9238(9) 0.5030(8) 0.027(2) Uani 1 1 d . .
C6B C -0.0714(10) 0.8189(9) 0.5237(8) 0.029(2) Uani 1 1 d . .
H6B H 0.018897 0.808807 0.471799 0.034 Uiso 1 1 calc R U
C7B C -0.0192(9) 0.6128(8) 0.6295(8) 0.022(2) Uani 1 1 d . .
C9B C 0.1114(9) 0.2433(8) 0.8453(8) 0.020(2) Uani 1 1 d . .
C8B C 0.0264(9) 0.3650(8) 0.8320(8) 0.023(2) Uani 1 1 d . .
C10B C 0.2237(9) 0.1967(8) 0.7525(8) 0.025(2) Uani 1 1 d . .
C11B C 0.2868(9) 0.0733(8) 0.7727(8) 0.027(2) Uani 1 1 d . .
H12B H 0.360170 0.040104 0.711696 0.033 Uiso 1 1 calc R U
C12B C 0.2445(10) 0.0007(9) 0.8779(9) 0.035(3) Uani 1 1 d . .
H12C H 0.288919 -0.080275 0.888043 0.041 Uiso 1 1 calc R U
C13B C 0.1331(10) 0.0488(8) 0.9713(8) 0.031(2) Uani 1 1 d . .
H13B H 0.103206 0.000187 1.043640 0.037 Uiso 1 1 calc R U
C14B C 0.0694(9) 0.1685(9) 0.9541(8) 0.027(2) Uani 1 1 d . .
H14B H -0.003401 0.200953 1.015970 0.033 Uiso 1 1 calc R U
C15B C 0.1045(9) 0.5745(9) 0.5229(8) 0.032(2) Uani 1 1 d . .
H15D H 0.189403 0.588434 0.534056 0.048 Uiso 1 1 calc R U
H15E H 0.096200 0.625167 0.453081 0.048 Uiso 1 1 calc R U
H15F H 0.105364 0.485997 0.514766 0.048 Uiso 1 1 calc R U
C16B C -0.1048(10) 1.0241(9) 0.4012(9) 0.044(3) Uani 1 1 d . .
H16D H -0.111595 0.997394 0.331187 0.066 Uiso 1 1 calc R U
H16E H -0.009766 1.035642 0.389425 0.066 Uiso 1 1 calc R U
H16F H -0.161294 1.103178 0.418117 0.066 Uiso 1 1 calc R U
C17B C -0.2500(9) 0.3466(9) 0.7315(8) 0.027(2) Uani 1 1 d . .
H17B H -0.170532 0.372567 0.672585 0.033 Uiso 1 1 calc R U
C18B C -0.3162(10) 0.2517(9) 0.7115(9) 0.033(3) Uani 1 1 d . .
H18B H -0.279062 0.214139 0.641428 0.039 Uiso 1 1 calc R U
C19B C -0.4337(10) 0.2132(9) 0.7924(8) 0.034(2) Uani 1 1 d . .
H19B H -0.478963 0.150169 0.778513 0.041 Uiso 1 1 calc R U
C20B C -0.4866(11) 0.2702(9) 0.8984(9) 0.031(2) Uani 1 1 d . .
C21B C -0.6093(10) 0.2364(9) 0.9936(9) 0.035(3) Uani 1 1 d . .
H21B H -0.661852 0.176492 0.984664 0.042 Uiso 1 1 calc R U
C22B C -0.6491(10) 0.2900(9) 1.0955(9) 0.032(2) Uani 1 1 d . .
H22B H -0.729588 0.266451 1.154496 0.038 Uiso 1 1 calc R U
C23B C -0.5725(10) 0.3821(8) 1.1170(8) 0.026(2) Uani 1 1 d . .
C24B C -0.6069(10) 0.4380(8) 1.2198(8) 0.031(2) Uani 1 1 d . .
H24B H -0.684338 0.415711 1.282947 0.037 Uiso 1 1 calc R U
C25B C -0.5289(9) 0.5248(9) 1.2293(9) 0.026(2) Uani 1 1 d . .
H25B H -0.553061 0.562701 1.298796 0.032 Uiso 1 1 calc R U
C26B C -0.4119(9) 0.5584(8) 1.1355(8) 0.027(2) Uani 1 1 d . .
H26B H -0.358916 0.618274 1.143897 0.032 Uiso 1 1 calc R U
C27B C -0.4518(9) 0.4197(9) 1.0211(8) 0.024(2) Uani 1 1 d . .
C28B C -0.4097(10) 0.3627(8) 0.9123(8) 0.024(2) Uani 1 1 d . .
HN3A H 0.536(8) -0.113(6) 0.011(5) 0.029 Uiso 1 1 d D U
HN3B H 0.559(9) -0.165(7) -0.092(2) 0.029 Uiso 1 1 d D U
HN3C H 0.325(7) 0.236(7) 0.581(4) 0.029 Uiso 1 1 d D U
HN3D H 0.224(7) 0.331(5) 0.630(6) 0.029 Uiso 1 1 d D U

loop_
_atom_site_aniso_label
_atom_site_aniso_U_11
_atom_site_aniso_U_22
_atom_site_aniso_U_33
_atom_site_aniso_U_23
_atom_site_aniso_U_13
_atom_site_aniso_U_12
V1 0.0193(9) 0.0201(8) 0.0251(9) -0.0025(7) -0.0035(7) -0.0013(7)
V2 0.0195(9) 0.0189(8) 0.0227(9) -0.0026(7) -0.0034(7) 0.0000(7)
N1A 0.026(5) 0.013(4) 0.028(5) -0.002(4) -0.012(4) 0.002(3)
N2A 0.018(4) 0.024(4) 0.029(4) -0.007(4) -0.008(4) -0.004(3)
N3A 0.029(5) 0.019(4) 0.024(5) -0.004(4) -0.004(4) 0.003(4)
N4A 0.016(4) 0.027(4) 0.025(5) -0.006(4) -0.006(4) -0.004(3)
N5A 0.020(4) 0.016(4) 0.024(4) -0.005(3) -0.004(4) -0.002(3)
O1A 0.022(3) 0.017(3) 0.035(4) -0.005(3) -0.003(3) -0.007(3)
O2A 0.018(4) 0.032(4) 0.023(4) -0.006(3) 0.004(3) -0.004(3)
O3A 0.026(4) 0.029(4) 0.028(4) -0.004(3) 0.003(3) 0.001(3)
C1A 0.017(5) 0.023(5) 0.019(5) 0.001(4) -0.005(4) -0.007(4)
C2A 0.018(5) 0.013(5) 0.026(5) 0.002(4) -0.006(4) 0.002(4)
C3A 0.021(5) 0.023(5) 0.027(5) 0.000(4) -0.006(4) -0.002(4)
C4A 0.031(6) 0.018(5) 0.031(6) -0.009(4) -0.012(5) -0.005(4)
C5A 0.019(5) 0.020(5) 0.026(6) 0.005(4) -0.009(4) -0.003(4)
C6A 0.027(5) 0.015(5) 0.028(6) -0.001(4) -0.005(5) -0.002(4)
C7A 0.024(5) 0.026(5) 0.016(5) -0.005(4) -0.004(4) 0.001(4)
C8A 0.020(5) 0.017(5) 0.028(5) -0.002(4) -0.012(4) 0.004(4)
C9A 0.010(4) 0.013(4) 0.018(5) 0.002(4) 0.002(4) -0.002(4)
C10A 0.032(6) 0.016(5) 0.027(5) 0.004(4) -0.022(5) -0.003(4)
C11A 0.044(6) 0.020(5) 0.026(5) 0.000(4) -0.017(5) 0.003(5)
C12A 0.042(6) 0.021(5) 0.038(6) 0.002(5) -0.018(5) -0.013(5)
C13A 0.038(6) 0.038(6) 0.031(6) 0.004(5) -0.004(5) -0.017(5)
C14A 0.040(6) 0.030(6) 0.030(6) 0.003(5) -0.013(5) -0.009(5)
C15A 0.028(6) 0.058(8) 0.032(6) -0.025(6) 0.012(5) -0.004(5)
C16A 0.032(6) 0.035(6) 0.039(6) -0.001(5) -0.012(5) -0.014(5)
C17A 0.027(6) 0.031(6) 0.045(7) -0.017(5) -0.006(5) -0.004(5)
C18A 0.030(6) 0.021(5) 0.049(7) -0.007(5) -0.014(5) 0.005(5)
C19A 0.048(7) 0.018(5) 0.044(7) 0.003(5) -0.021(6) 0.002(5)
C20A 0.023(5) 0.013(5) 0.041(6) -0.002(4) -0.009(5) -0.003(4)
C21A 0.046(7) 0.015(5) 0.043(7) 0.008(5) -0.020(6) -0.008(5)
C22A 0.034(6) 0.021(5) 0.043(6) -0.002(5) -0.017(5) -0.010(5)
C23A 0.028(5) 0.024(5) 0.025(5) 0.002(4) -0.007(4) -0.011(4)
C24A 0.028(6) 0.028(6) 0.022(5) 0.005(4) -0.004(4) -0.010(5)
C25A 0.013(5) 0.032(6) 0.041(6) -0.011(5) 0.003(5) -0.005(4)
C26A 0.024(5) 0.024(5) 0.025(6) -0.009(4) -0.005(5) 0.010(4)
C27A 0.030(6) 0.014(5) 0.033(6) -0.004(4) -0.013(5) -0.005(4)
C28A 0.025(5) 0.025(5) 0.035(6) -0.007(5) -0.012(5) -0.010(4)
N1B 0.017(4) 0.018(4) 0.025(5) -0.002(4) -0.004(4) 0.009(3)
N2B 0.021(4) 0.013(4) 0.025(4) -0.004(3) -0.009(3) 0.003(3)
N3B 0.023(5) 0.023(5) 0.040(5) -0.001(4) -0.004(4) 0.007(4)
N4B 0.017(4) 0.033(5) 0.024(5) -0.006(4) -0.001(4) -0.002(4)
N5B 0.015(4) 0.016(4) 0.030(5) -0.010(3) -0.003(4) 0.004(3)
O1B 0.019(3) 0.022(4) 0.025(4) 0.002(3) -0.002(3) -0.001(3)
O2B 0.018(4) 0.023(4) 0.030(4) -0.004(3) -0.006(3) -0.002(3)
O3B 0.026(4) 0.021(4) 0.025(4) -0.002(3) -0.004(3) -0.005(3)
C1B 0.021(5) 0.022(5) 0.020(5) 0.000(4) -0.002(4) 0.001(4)
C2B 0.016(5) 0.021(5) 0.025(5) -0.001(4) -0.004(4) -0.003(4)
C3B 0.019(5) 0.022(5) 0.032(6) -0.006(4) -0.010(4) 0.000(4)
C4B 0.024(5) 0.021(5) 0.032(6) -0.007(4) -0.009(4) 0.001(4)
C5B 0.023(5) 0.023(5) 0.030(6) 0.000(4) -0.005(5) 0.002(4)
C6B 0.021(5) 0.031(6) 0.032(6) -0.010(5) -0.008(5) 0.008(4)
C7B 0.017(5) 0.023(5) 0.024(5) 0.001(4) -0.004(4) -0.004(4)
C9B 0.016(5) 0.015(5) 0.028(5) 0.000(4) -0.008(4) 0.002(4)
C8B 0.025(5) 0.018(5) 0.028(6) -0.002(4) -0.011(5) -0.007(4)
C10B 0.017(5) 0.019(5) 0.040(6) -0.003(4) -0.012(5) -0.006(4)
C11B 0.026(5) 0.013(5) 0.042(6) -0.005(4) -0.012(5) 0.005(4)
C12B 0.032(6) 0.021(5) 0.055(7) -0.003(5) -0.023(6) 0.005(5)
C13B 0.035(6) 0.020(5) 0.039(6) 0.014(4) -0.020(5) -0.007(5)
C14B 0.021(5) 0.031(6) 0.035(6) -0.001(5) -0.017(5) -0.005(4)
C15B 0.031(6) 0.026(6) 0.027(6) -0.003(4) 0.002(5) 0.008(5)
C16B 0.023(6) 0.045(7) 0.048(7) 0.014(5) -0.002(5) 0.005(5)
C17B 0.018(5) 0.032(6) 0.031(6) -0.002(5) -0.009(5) 0.001(4)
C18B 0.030(6) 0.034(6) 0.043(7) -0.018(5) -0.020(5) 0.005(5)
C19B 0.039(6) 0.039(6) 0.036(6) -0.005(5) -0.023(5) -0.009(5)
C20B 0.034(6) 0.024(5) 0.036(6) 0.003(5) -0.016(5) -0.004(5)
C21B 0.043(7) 0.028(6) 0.041(7) -0.002(5) -0.022(6) -0.008(5)
C22B 0.035(6) 0.029(6) 0.031(6) 0.003(5) -0.012(5) -0.006(5)
C23B 0.031(6) 0.019(5) 0.027(6) 0.000(4) -0.007(5) -0.004(4)
C24B 0.032(6) 0.018(5) 0.037(6) -0.001(5) -0.006(5) 0.000(4)
C25B 0.018(5) 0.026(5) 0.029(6) -0.002(4) -0.001(5) 0.002(4)
C26B 0.030(6) 0.016(5) 0.036(6) -0.003(5) -0.015(5) 0.000(4)
C27B 0.018(5) 0.023(5) 0.031(6) 0.000(4) -0.006(5) -0.004(4)
C28B 0.027(5) 0.016(5) 0.030(6) 0.001(4) -0.013(5) 0.006(4)

loop_
_atom_type_symbol
_atom_type_description
_atom_type_scat_dispersion_real
_atom_type_scat_dispersion_imag
_atom_type_scat_source
C C 0.0033 0.0016 'International Tables Vol C Tables 4.2.6.8 and 6.1.1.4'
H H 0.0000 0.0000 'International Tables Vol C Tables 4.2.6.8 and 6.1.1.4'
N N 0.0061 0.0033 'International Tables Vol C Tables 4.2.6.8 and 6.1.1.4'
O O 0.0106 0.0060 'International Tables Vol C Tables 4.2.6.8 and 6.1.1.4'
V V 0.3005 0.5294 'International Tables Vol C Tables 4.2.6.8 and 6.1.1.4'

loop_
_geom_angle_atom_site_label_1
_geom_angle_atom_site_label_2
_geom_angle_atom_site_label_3
_geom_angle
O3A V1 O1A 101.0(3)
O3A V1 O2A 102.4(3)
O1A V1 O2A 154.9(2)
O3A V1 N1A 107.5(3)
O1A V1 N1A 86.2(3)
O2A V1 N1A 78.2(3)
O3A V1 N5A 94.1(3)
O1A V1 N5A 97.3(3)
O2A V1 N5A 90.0(3)
N1A V1 N5A 157.0(3)
O3A V1 N4A 167.2(3)
O1A V1 N4A 79.8(2)
O2A V1 N4A 79.5(3)
N1A V1 N4A 85.3(3)
N5A V1 N4A 73.1(3)
O3B V2 O1B 102.9(3)
O3B V2 O2B 101.0(3)
O1B V2 O2B 154.2(2)
O3B V2 N1B 106.3(3)
O1B V2 N1B 85.9(3)
O2B V2 N1B 78.1(3)
O3B V2 N5B 94.8(3)
O1B V2 N5B 95.4(3)
O2B V2 N5B 92.2(3)
N1B V2 N5B 158.1(3)
O3B V2 N4B 168.1(3)
O1B V2 N4B 79.5(3)
O2B V2 N4B 79.2(3)
N1B V2 N4B 85.5(3)
N5B V2 N4B 73.3(3)
C7A N1A N2A 116.5(7)
C7A N1A V1 129.9(6)
N2A N1A V1 113.5(5)
C8A N2A N1A 110.3(7)
C10A N3A HN3A 115(5)
C10A N3A HN3B 130(5)
HN3A N3A HN3B 105(4)
C17A N4A C28A 116.4(8)
C17A N4A V1 130.0(7)
C28A N4A V1 113.6(6)
C26A N5A C27A 116.8(8)
C26A N5A V1 123.6(6)
C27A N5A V1 119.5(6)
C2A O1A V1 126.3(5)
C8A O2A V1 114.3(5)
C6A C1A C2A 116.6(8)
C6A C1A C7A 120.9(8)
C2A C1A C7A 122.5(8)
O1A C2A C3A 117.5(8)
O1A C2A C1A 123.6(8)
C3A C2A C1A 118.7(8)
C4A C3A C2A 122.4(8)
C4A C3A H3A 118.8
C2A C3A H3A 118.8
C3A C4A C5A 120.0(8)
C3A C4A H4A 120.0
C5A C4A H4A 120.0
C6A C5A C4A 117.3(8)
C6A C5A C16A 122.0(8)
C4A C5A C16A 120.6(8)
C5A C6A C1A 124.9(8)
C5A C6A H6A 117.6
C1A C6A H6A 117.6
N1A C7A C1A 121.3(8)
N1A C7A C15A 119.7(8)
C1A C7A C15A 119.0(8)
O2A C8A N2A 123.6(8)
O2A C8A C9A 118.5(7)
N2A C8A C9A 117.8(7)
C14A C9A C10A 119.7(8)
C14A C9A C8A 115.9(8)
C10A C9A C8A 124.3(7)
N3A C10A C9A 123.1(7)
N3A C10A C11A 118.6(8)
C9A C10A C11A 118.3(8)
C12A C11A C10A 120.6(9)
C12A C11A H11A 119.7
C10A C11A H11A 119.7
C13A C12A C11A 120.5(9)
C13A C12A H12A 119.7
C11A C12A H12A 119.7
C12A C13A C14A 119.5(9)
C12A C13A H13A 120.3
C14A C13A H13A 120.3
C13A C14A C9A 121.3(9)
C13A C14A H14A 119.3
C9A C14A H14A 119.3
C7A C15A H15A 109.5
C7A C15A H15B 109.5
H15A C15A H15B 109.5
C7A C15A H15C 109.5
H15A C15A H15C 109.5
H15B C15A H15C 109.5
C5A C16A H16A 109.5
C5A C16A H16B 109.5
H16A C16A H16B 109.5
C5A C16A H16C 109.5
H16A C16A H16C 109.5
H16B C16A H16C 109.5
N4A C17A C18A 123.9(10)
N4A C17A H17A 118.0
C18A C17A H17A 118.0
C19A C18A C17A 119.5(9)
C19A C18A H18A 120.3
C17A C18A H18A 120.3
C18A C19A C20A 118.7(9)
C18A C19A H19A 120.6
C20A C19A H19A 120.6
C28A C20A C19A 116.9(9)
C28A C20A C21A 119.8(8)
C19A C20A C21A 123.3(9)
C22A C21A C20A 121.3(9)
C22A C21A H21A 119.3
C20A C21A H21A 119.3
C21A C22A C23A 120.4(9)
C21A C22A H22A 119.8
C23A C22A H22A 119.8
C24A C23A C27A 118.6(8)
C24A C23A C22A 122.8(8)
C27A C23A C22A 118.6(8)
C25A C24A C23A 118.6(9)
C25A C24A H24A 120.7
C23A C24A H24A 120.7
C24A C25A C26A 121.1(9)
C24A C25A H25A 119.4
C26A C25A H25A 119.4
N5A C26A C25A 122.8(9)
N5A C26A H26A 118.6
C25A C26A H26A 118.6
N5A C27A C23A 122.0(8)
N5A C27A C28A 117.5(8)
C23A C27A C28A 120.5(8)
N4A C28A C20A 124.5(9)
N4A C28A C27A 116.0(8)
C20A C28A C27A 119.4(9)
C7B N1B N2B 117.3(7)
C7B N1B V2 129.3(6)
N2B N1B V2 113.3(5)
C8B N2B N1B 111.8(7)
C10B N3B HN3C 128(5)
C10B N3B HN3D 117(5)
HN3C N3B HN3D 106(4)
C17B N4B C28B 116.8(8)
C17B N4B V2 129.7(6)
C28B N4B V2 113.5(6)
C27B N5B C26B 118.1(8)
C27B N5B V2 119.2(6)
C26B N5B V2 122.7(6)
C2B O1B V2 127.0(5)
C8B O2B V2 114.1(6)
C6B C1B C2B 117.5(8)
C6B C1B C7B 120.2(8)
C2B C1B C7B 122.3(8)
O1B C2B C3B 118.9(8)
O1B C2B C1B 122.6(8)
C3B C2B C1B 118.3(8)
C2B C3B C4B 122.5(8)
C2B C3B H3B 118.7
C4B C3B H3B 118.7
C3B C4B C5B 119.2(9)
C3B C4B H4B 120.4
C5B C4B H4B 120.4
C6B C5B C4B 118.2(9)
C6B C5B C16B 122.4(9)
C4B C5B C16B 119.4(8)
C5B C6B C1B 124.0(9)
C5B C6B H6B 118.0
C1B C6B H6B 118.0
N1B C7B C1B 122.0(8)
N1B C7B C15B 117.9(8)
C1B C7B C15B 120.1(8)
C14B C9B C10B 119.6(8)
C14B C9B C8B 117.3(8)
C10B C9B C8B 122.9(8)
O2B C8B N2B 122.5(8)
O2B C8B C9B 118.9(8)
N2B C8B C9B 118.4(8)
N3B C10B C9B 123.7(8)
N3B C10B C11B 118.8(8)
C9B C10B C11B 117.5(9)
C12B C11B C10B 122.6(9)
C12B C11B H12B 118.7
C10B C11B H12B 118.7
C11B C12B C13B 119.6(9)
C11B C12B H12C 120.2
C13B C12B H12C 120.2
C14B C13B C12B 119.1(9)
C14B C13B H13B 120.5
C12B C13B H13B 120.5
C13B C14B C9B 121.6(9)
C13B C14B H14B 119.2
C9B C14B H14B 119.2
C7B C15B H15D 109.5
C7B C15B H15E 109.5
H15D C15B H15E 109.5
C7B C15B H15F 109.5
H15D C15B H15F 109.5
H15E C15B H15F 109.5
C5B C16B H16D 109.5
C5B C16B H16E 109.5
H16D C16B H16E 109.5
C5B C16B H16F 109.5
H16D C16B H16F 109.5
H16E C16B H16F 109.5
N4B C17B C18B 123.3(9)
N4B C17B H17B 118.3
C18B C17B H17B 118.3
C19B C18B C17B 120.7(9)
C19B C18B H18B 119.6
C17B C18B H18B 119.6
C18B C19B C20B 118.5(9)
C18B C19B H19B 120.7
C20B C19B H19B 120.7
C28B C20B C19B 116.6(9)
C28B C20B C21B 118.8(9)
C19B C20B C21B 124.5(9)
C22B C21B C20B 121.2(10)
C22B C21B H21B 119.4
C20B C21B H21B 119.4
C21B C22B C23B 122.8(10)
C21B C22B H22B 118.6
C23B C22B H22B 118.6
C24B C23B C22B 125.3(9)
C24B C23B C27B 118.1(9)
C22B C23B C27B 116.6(8)
C25B C24B C23B 120.2(9)
C25B C24B H24B 119.9
C23B C24B H24B 119.9
C24B C25B C26B 120.5(9)
C24B C25B H25B 119.8
C26B C25B H25B 119.8
N5B C26B C25B 121.7(9)
N5B C26B H26B 119.2
C25B C26B H26B 119.2
N5B C27B C28B 118.0(8)
N5B C27B C23B 121.5(8)
C28B C27B C23B 120.4(8)
N4B C28B C20B 124.0(9)
N4B C28B C27B 115.9(8)
C20B C28B C27B 120.1(9)

loop_
_geom_bond_atom_site_label_1
_geom_bond_atom_site_label_2
_geom_bond_distance
V1 O3A 1.606(6)
V1 O1A 1.942(6)
V1 O2A 1.971(6)
V1 N1A 2.067(8)
V1 N5A 2.118(7)
V1 N4A 2.351(8)
V2 O3B 1.608(6)
V2 O1B 1.946(6)
V2 O2B 1.991(6)
V2 N1B 2.070(7)
V2 N5B 2.130(7)
V2 N4B 2.322(7)
N1A C7A 1.285(11)
N1A N2A 1.415(9)
N2A C8A 1.323(10)
N3A C10A 1.359(11)
N3A HN3A 0.86(2)
N3A HN3B 0.87(2)
N4A C17A 1.333(11)
N4A C28A 1.357(11)
N5A C26A 1.348(10)
N5A C27A 1.390(11)
O1A C2A 1.340(10)
O2A C8A 1.305(10)
C1A C6A 1.400(12)
C1A C2A 1.424(12)
C1A C7A 1.458(11)
C2A C3A 1.400(12)
C3A C4A 1.369(12)
C3A H3A 0.9300
C4A C5A 1.412(12)
C4A H4A 0.9300
C5A C6A 1.369(12)
C5A C16A 1.531(12)
C6A H6A 0.9300
C7A C15A 1.541(12)
C8A C9A 1.497(11)
C9A C14A 1.382(12)
C9A C10A 1.391(11)
C10A C11A 1.398(11)
C11A C12A 1.392(12)
C11A H11A 0.9300
C12A C13A 1.349(13)
C12A H12A 0.9300
C13A C14A 1.385(13)
C13A H13A 0.9300
C14A H14A 0.9300
C15A H15A 0.9600
C15A H15B 0.9600
C15A H15C 0.9600
C16A H16A 0.9600
C16A H16B 0.9600
C16A H16C 0.9600
C17A C18A 1.376(13)
C17A H17A 0.9300
C18A C19A 1.381(13)
C18A H18A 0.9300
C19A C20A 1.414(12)
C19A H19A 0.9300
C20A C28A 1.388(12)
C20A C21A 1.434(12)
C21A C22A 1.347(13)
C21A H21A 0.9300
C22A C23A 1.446(12)
C22A H22A 0.9300
C23A C24A 1.394(12)
C23A C27A 1.409(12)
C24A C25A 1.365(13)
C24A H24A 0.9300
C25A C26A 1.379(12)
C25A H25A 0.9300
C26A H26A 0.9300
C27A C28A 1.429(12)
N1B C7B 1.286(11)
N1B N2B 1.408(9)
N2B C8B 1.320(10)
N3B C10B 1.354(11)
N3B HN3C 0.86(2)
N3B HN3D 0.86(2)
N4B C17B 1.311(10)
N4B C28B 1.350(11)
N5B C27B 1.344(11)
N5B C26B 1.366(10)
O1B C2B 1.343(10)
O2B C8B 1.318(10)
C1B C6B 1.392(12)
C1B C2B 1.440(11)
C1B C7B 1.454(12)
C2B C3B 1.378(12)
C3B C4B 1.383(12)
C3B H3B 0.9300
C4B C5B 1.419(12)
C4B H4B 0.9300
C5B C6B 1.356(12)
C5B C16B 1.509(12)
C6B H6B 0.9300
C7B C15B 1.534(12)
C9B C14B 1.405(12)
C9B C10B 1.403(12)
C9B C8B 1.480(12)
C10B C11B 1.410(11)
C11B C12B 1.361(12)
C11B H12B 0.9300
C12B C13B 1.409(12)
C12B H12C 0.9300
C13B C14B 1.372(12)
C13B H13B 0.9300
C14B H14B 0.9300
C15B H15D 0.9600
C15B H15E 0.9600
C15B H15F 0.9600
C16B H16D 0.9600
C16B H16E 0.9600
C16B H16F 0.9600
C17B C18B 1.382(12)
C17B H17B 0.9300
C18B C19B 1.346(13)
C18B H18B 0.9300
C19B C20B 1.406(13)
C19B H19B 0.9300
C20B C28B 1.405(12)
C20B C21B 1.441(13)
C21B C22B 1.347(12)
C21B H21B 0.9300
C22B C23B 1.440(12)
C22B H22B 0.9300
C23B C24B 1.376(12)
C23B C27B 1.442(12)
C24B C25B 1.343(12)
C24B H24B 0.9300
C25B C26B 1.395(12)
C25B H25B 0.9300
C26B H26B 0.9300
C27B C28B 1.439(12)

loop_
_geom_hbond_atom_site_label_D
_geom_hbond_atom_site_label_H
_geom_hbond_atom_site_label_A
_geom_hbond_distance_DH
_geom_hbond_distance_HA
_geom_hbond_distance_DA
_geom_hbond_angle_DHA
_geom_hbond_site_symmetry_A
C26A H26A O3A 0.93 2.57 3.017(11) 110.1 .
C17B H17B N1B 0.93 2.66 3.177(12) 115.9 .
C26B H26B O3B 0.93 2.59 3.036(11) 110.0 .
N3A HN3A N2A 0.86(2) 1.99(5) 2.684(10) 136(6) .
N3A HN3B O1B 0.87(2) 2.44(7) 2.994(9) 122(7) 1_644
N3B HN3C O1A 0.86(2) 2.12(3) 2.952(10) 164(7) .
N3B HN3D N2B 0.86(2) 2.00(5) 2.664(10) 133(6) .
